data_7046652
loop_
_publ_author_name
'Loibl, Antonia'
'Oschmann, Wiebke'
'Vogler, Maria'
'Pidko, Evgeny A.'
'Weber, Manuela'
'Wiecko, Jelena'
'M\"uller, Christian'

_publ_section_title
;
 Substituent effects in pyridyl-functionalized pyrylium salts, pyridines
 and \l<sup>3</sup>,\s<sup>2</sup>-phosphinines: a fundamental and
 systematic study.
;
_journal_issue 28
_journal_name_full 'Dalton transactions (Cambridge, England : 2003)'
_journal_page_first 9355
_journal_page_last 9366
_journal_paper_doi 10.1039/c8dt01441h
_journal_volume 47
_journal_year 2018
_chemical_formula_sum 'C22 H15 B F5 N O'
_chemical_formula_weight 415.16
_space_group_crystal_system monoclinic
_space_group_IT_number 14
_space_group_name_Hall '-P 2ybc'
_space_group_name_H-M_alt 'P 1 21/c 1'
_symmetry_space_group_name_Hall '-P 2ybc'
_symmetry_space_group_name_H-M 'P 1 21/c 1'
_atom_sites_solution_hydrogens geom
_audit_creation_method SHELXL-2016/6
_audit_update_record
;
2017-04-03 deposited with the CCDC.
2018-06-07 downloaded from the CCDC.
;
_cell_angle_alpha 90
_cell_angle_beta 97.5668(9)
_cell_angle_gamma 90
_cell_formula_units_Z 4
_cell_length_a 7.2677(2)
_cell_length_b 14.2809(3)
_cell_length_c 17.5498(5)
_cell_measurement_reflns_used 9360
_cell_measurement_temperature 100(2)
_cell_measurement_theta_max 25.07
_cell_measurement_theta_min 2.34
_cell_volume 1805.62(8)
_computing_cell_refinement 'Bruker SAINT'
_computing_data_collection 'Bruker APEX3'
_computing_data_reduction 'Bruker SAINT'
_computing_molecular_graphics 'Diamond 2.1e'
_computing_publication_material 'Microsoft Word'
_computing_structure_refinement 'SHELXL-2014/7 (Sheldrick, 2014)'
_computing_structure_solution 'SHELXL-2014/7 (Sheldrick, 2014)'
_diffrn_ambient_temperature 100(2)
_diffrn_measured_fraction_theta_full 0.999
_diffrn_measured_fraction_theta_max 0.999
_diffrn_measurement_device_type 'Bruker Photon CMOS Detector, D8 Venture'
_diffrn_measurement_method '\f and \w scans'
_diffrn_radiation_type MoK\a
_diffrn_radiation_wavelength 0.71073
_diffrn_reflns_av_R_equivalents 0.0609
_diffrn_reflns_av_unetI/netI 0.0287
_diffrn_reflns_Laue_measured_fraction_full 0.999
_diffrn_reflns_Laue_measured_fraction_max 0.999
_diffrn_reflns_limit_h_max 8
_diffrn_reflns_limit_h_min -8
_diffrn_reflns_limit_k_max 17
_diffrn_reflns_limit_k_min -17
_diffrn_reflns_limit_l_max 20
_diffrn_reflns_limit_l_min -20
_diffrn_reflns_number 28487
_diffrn_reflns_point_group_measured_fraction_full 0.999
_diffrn_reflns_point_group_measured_fraction_max 0.999
_diffrn_reflns_theta_full 25.081
_diffrn_reflns_theta_max 25.081
_diffrn_reflns_theta_min 2.341
_diffrn_source 'sealed tube'
_exptl_absorpt_coefficient_mu 0.128
_exptl_absorpt_correction_type multi-scan
_exptl_crystal_colour yellow
_exptl_crystal_density_diffrn 1.527
_exptl_crystal_description platelet
_exptl_crystal_F_000 848
_exptl_crystal_size_max 0.220
_exptl_crystal_size_mid 0.200
_exptl_crystal_size_min 0.060
_exptl_transmission_factor_max 0.9579
_exptl_transmission_factor_min 0.8312
_refine_diff_density_max 0.221
_refine_diff_density_min -0.231
_refine_diff_density_rms 0.048
_refine_ls_extinction_method none
_refine_ls_goodness_of_fit_ref 1.048
_refine_ls_hydrogen_treatment constr
_refine_ls_matrix_type full
_refine_ls_number_parameters 290
_refine_ls_number_reflns 3204
_refine_ls_number_restraints 0
_refine_ls_restrained_S_all 1.048
_refine_ls_R_factor_all 0.0570
_refine_ls_R_factor_gt 0.0400
_refine_ls_shift/su_max 0.000
_refine_ls_shift/su_mean 0.000
_refine_ls_structure_factor_coef Fsqd
_refine_ls_weighting_details 'w=1/[\s^2^(Fo^2^)+(0.0435P)^2^+1.1022P] where P=(Fo^2^+2Fc^2^)/3'
_refine_ls_weighting_scheme calc
_refine_ls_wR_factor_gt 0.0910
_refine_ls_wR_factor_ref 0.0996
_reflns_Friedel_coverage 0.000
_reflns_number_gt 2532
_reflns_number_total 3204
_reflns_threshold_expression 'I > 2\s(I)'
_cod_data_source_file c8dt01441h2.cif
_cod_data_source_block AL204_a
_cod_depositor_comments 'Adding full bibliography for 7046645--7046658.cif.'
_cod_database_code 7046652
_shelx_shelxl_version_number 2016/6
_shelx_space_group_comment
;
The symmetry employed for this shelxl refinement is uniquely defined
by the following loop, which should always be used as a source of
symmetry information in preference to the above space-group names.
They are only intended as comments.
;
_shelx_estimated_absorpt_t_min 0.972
_shelx_estimated_absorpt_t_max 0.992

loop_
_space_group_symop_operation_xyz
'x, y, z'
'-x, y+1/2, -z+1/2'
'-x, -y, -z'
'x, -y-1/2, z-1/2'

loop_
_atom_site_label
_atom_site_type_symbol
_atom_site_fract_x
_atom_site_fract_y
_atom_site_fract_z
_atom_site_U_iso_or_equiv
_atom_site_adp_type
_atom_site_occupancy
_atom_site_site_symmetry_order
_atom_site_calc_flag
_atom_site_refinement_flags_posn
_atom_site_refinement_flags_adp
_atom_site_refinement_flags_occupancy
_atom_site_disorder_assembly
_atom_site_disorder_group
C1 C 0.7876(2) 0.30454(12) 0.19966(10) 0.0158(4) Uani 1 1 d . . . . .
C2 C 0.8107(2) 0.39404(12) 0.17609(10) 0.0172(4) Uani 1 1 d . . . . .
H2 H 0.860725 0.404520 0.129456 0.021 Uiso 1 1 calc R U . . .
C3 C 0.7629(2) 0.47104(13) 0.21862(10) 0.0167(4) Uani 1 1 d . . . . .
C4 C 0.6911(2) 0.45034(12) 0.28773(10) 0.0173(4) Uani 1 1 d . . . . .
H4 H 0.654782 0.499902 0.318636 0.021 Uiso 1 1 calc R U . . .
C5 C 0.6735(2) 0.36037(13) 0.31026(10) 0.0162(4) Uani 1 1 d . . . . .
C6 C 0.6086(2) 0.32868(13) 0.38217(10) 0.0170(4) Uani 1 1 d . . . . .
C7 C 0.6090(2) 0.23454(13) 0.40271(11) 0.0193(4) Uani 1 1 d . . . . .
H7 H 0.654542 0.188141 0.371206 0.023 Uiso 1 1 calc R U . . .
C8 C 0.5415(2) 0.21017(14) 0.46996(11) 0.0223(4) Uani 1 1 d . . . . .
H8 H 0.539547 0.146564 0.485693 0.027 Uiso 1 1 calc R U . . .
C9 C 0.4770(3) 0.28012(14) 0.51390(11) 0.0245(4) Uani 1 1 d . . . . .
H9 H 0.427940 0.265239 0.559992 0.029 Uiso 1 1 calc R U . . .
C10 C 0.4847(3) 0.37223(14) 0.48986(11) 0.0236(4) Uani 1 1 d . . . . .
H10 H 0.441980 0.419702 0.521142 0.028 Uiso 1 1 calc R U . . .
C11 C 0.8308(2) 0.21785(12) 0.16137(10) 0.0159(4) Uani 1 1 d . . . . .
C12 C 0.7741(2) 0.13143(13) 0.18672(10) 0.0183(4) Uani 1 1 d . . . . .
H12 H 0.703669 0.128621 0.228587 0.022 Uiso 1 1 calc R U . . .
C13 C 0.8196(3) 0.04976(13) 0.15141(11) 0.0215(4) Uani 1 1 d . . . . .
H13 H 0.779796 -0.008958 0.168759 0.026 Uiso 1 1 calc R U . . .
C14 C 0.9235(3) 0.05358(13) 0.09047(11) 0.0229(4) Uani 1 1 d . . . . .
H14 H 0.955333 -0.002538 0.066248 0.027 Uiso 1 1 calc R U . . .
C15 C 0.9809(3) 0.13948(13) 0.06502(11) 0.0223(4) Uani 1 1 d . . . . .
H15 H 1.051766 0.141914 0.023293 0.027 Uiso 1 1 calc R U . . .
C16 C 0.9355(3) 0.22142(13) 0.09997(10) 0.0189(4) Uani 1 1 d . . . . .
H16 H 0.975262 0.280017 0.082397 0.023 Uiso 1 1 calc R U . . .
C17 C 0.7917(2) 0.56736(12) 0.19372(10) 0.0171(4) Uani 1 1 d . . . . .
C18 C 0.7515(2) 0.64465(13) 0.23818(11) 0.0188(4) Uani 1 1 d . . . . .
H18 H 0.697087 0.634590 0.283835 0.023 Uiso 1 1 calc R U . . .
C19 C 0.7894(2) 0.73502(13) 0.21685(11) 0.0190(4) Uani 1 1 d . . . . .
H19 H 0.761533 0.787133 0.246968 0.023 Uiso 1 1 calc R U . . .
C20 C 0.8685(2) 0.74704(13) 0.15084(11) 0.0194(4) Uani 1 1 d . . . . .
C21 C 0.9071(3) 0.67466(13) 0.10403(11) 0.0211(4) Uani 1 1 d . . . . .
H21 H 0.959284 0.686149 0.058055 0.025 Uiso 1 1 calc R U . . .
C22 C 0.8679(2) 0.58469(13) 0.12564(11) 0.0202(4) Uani 1 1 d . . . . .
H22 H 0.892861 0.533606 0.093883 0.024 Uiso 1 1 calc R U . . .
B1 B 0.3030(3) 0.43645(16) 0.12242(14) 0.0267(5) Uani 1 1 d . . . . .
N1 N 0.5492(2) 0.39812(11) 0.42488(9) 0.0213(4) Uani 1 1 d . . . . .
O1 O 0.71945(16) 0.28872(8) 0.26647(7) 0.0165(3) Uani 1 1 d . . . . .
F1 F 0.91180(15) 0.83556(7) 0.13044(6) 0.0275(3) Uani 1 1 d . . . . .
F2 F 0.14725(15) 0.42079(8) 0.06866(6) 0.0279(3) Uani 1 1 d . . . . .
F3 F 0.37841(17) 0.35200(8) 0.15023(7) 0.0349(3) Uani 1 1 d . . . . .
F41 F 0.4425(5) 0.4736(4) 0.0787(3) 0.0329(11) Uani 0.62(2) 1 d . . P A 1
F51 F 0.2756(8) 0.5000(5) 0.1755(4) 0.0416(18) Uani 0.62(2) 1 d . . P A 1
F42 F 0.4075(19) 0.5034(11) 0.1101(13) 0.082(7) Uani 0.38(2) 1 d . . P A 2
F52 F 0.2131(18) 0.4567(14) 0.1942(4) 0.053(4) Uani 0.38(2) 1 d . . P A 2

loop_
_atom_site_aniso_label
_atom_site_aniso_U_11
_atom_site_aniso_U_22
_atom_site_aniso_U_33
_atom_site_aniso_U_23
_atom_site_aniso_U_13
_atom_site_aniso_U_12
C1 0.0131(8) 0.0192(10) 0.0151(9) 0.0006(7) 0.0021(7) 0.0009(7)
C2 0.0188(9) 0.0164(10) 0.0171(9) 0.0000(7) 0.0050(7) 0.0012(7)
C3 0.0127(8) 0.0194(10) 0.0175(9) 0.0001(8) 0.0006(7) 0.0011(7)
C4 0.0167(9) 0.0163(9) 0.0194(9) -0.0036(7) 0.0044(7) 0.0016(7)
C5 0.0115(8) 0.0188(9) 0.0181(10) -0.0031(8) 0.0012(7) 0.0010(7)
C6 0.0126(9) 0.0197(10) 0.0181(10) -0.0019(8) -0.0002(7) -0.0015(7)
C7 0.0150(9) 0.0226(10) 0.0198(10) 0.0002(8) -0.0001(7) -0.0017(8)
C8 0.0195(9) 0.0218(10) 0.0243(10) 0.0052(8) -0.0015(8) -0.0047(8)
C9 0.0189(9) 0.0358(12) 0.0191(10) 0.0053(9) 0.0031(8) -0.0049(9)
C10 0.0229(10) 0.0288(11) 0.0203(10) -0.0023(8) 0.0070(8) -0.0004(9)
C11 0.0164(9) 0.0140(9) 0.0165(9) -0.0003(7) -0.0002(7) 0.0018(7)
C12 0.0197(9) 0.0184(9) 0.0173(9) 0.0006(8) 0.0043(7) -0.0002(8)
C13 0.0291(10) 0.0123(9) 0.0227(10) 0.0028(8) 0.0018(8) -0.0027(8)
C14 0.0320(11) 0.0158(10) 0.0210(10) -0.0035(8) 0.0039(8) 0.0023(8)
C15 0.0286(10) 0.0227(10) 0.0171(10) -0.0003(8) 0.0084(8) -0.0003(8)
C16 0.0242(9) 0.0133(9) 0.0196(10) 0.0010(7) 0.0039(8) -0.0014(8)
C17 0.0147(9) 0.0157(9) 0.0206(10) -0.0008(7) 0.0009(7) 0.0005(7)
C18 0.0175(9) 0.0200(10) 0.0189(10) -0.0005(8) 0.0025(7) 0.0008(8)
C19 0.0175(9) 0.0144(10) 0.0237(10) -0.0040(8) -0.0020(8) 0.0032(7)
C20 0.0173(9) 0.0134(9) 0.0260(10) 0.0025(8) -0.0021(8) -0.0014(7)
C21 0.0219(10) 0.0178(10) 0.0241(10) 0.0032(8) 0.0053(8) 0.0012(8)
C22 0.0215(9) 0.0161(10) 0.0236(10) -0.0022(8) 0.0047(8) 0.0025(8)
B1 0.0249(12) 0.0194(12) 0.0349(14) -0.0078(10) 0.0005(10) -0.0002(10)
N1 0.0206(8) 0.0240(9) 0.0201(8) 0.0003(7) 0.0058(7) -0.0003(7)
O1 0.0183(6) 0.0143(6) 0.0174(7) -0.0005(5) 0.0041(5) 0.0010(5)
F1 0.0332(6) 0.0140(6) 0.0356(7) 0.0034(5) 0.0054(5) -0.0021(5)
F2 0.0259(6) 0.0319(7) 0.0258(6) -0.0035(5) 0.0025(5) -0.0036(5)
F3 0.0403(7) 0.0274(7) 0.0360(7) 0.0018(5) 0.0018(6) 0.0027(5)
F41 0.0276(13) 0.0288(19) 0.043(2) 0.0055(13) 0.0079(12) -0.0073(11)
F51 0.046(2) 0.046(3) 0.033(2) -0.0215(19) 0.0036(18) 0.012(2)
F42 0.057(5) 0.056(6) 0.121(12) 0.047(7) -0.036(7) -0.038(5)
F52 0.053(5) 0.083(8) 0.023(2) -0.014(3) 0.005(2) 0.035(5)

loop_
_atom_type_symbol
_atom_type_description
_atom_type_scat_dispersion_real
_atom_type_scat_dispersion_imag
_atom_type_scat_source
C C 0.0033 0.0016 'International Tables Vol C Tables 4.2.6.8 and 6.1.1.4'
H H 0.0000 0.0000 'International Tables Vol C Tables 4.2.6.8 and 6.1.1.4'
B B 0.0013 0.0007 'International Tables Vol C Tables 4.2.6.8 and 6.1.1.4'
N N 0.0061 0.0033 'International Tables Vol C Tables 4.2.6.8 and 6.1.1.4'
O O 0.0106 0.0060 'International Tables Vol C Tables 4.2.6.8 and 6.1.1.4'
F F 0.0171 0.0103 'International Tables Vol C Tables 4.2.6.8 and 6.1.1.4'

loop_
_geom_angle_atom_site_label_1
_geom_angle_atom_site_label_2
_geom_angle_atom_site_label_3
_geom_angle
O1 C1 C2 119.68(16)
O1 C1 C11 112.49(15)
C2 C1 C11 127.83(16)
C1 C2 C3 121.81(17)
C1 C2 H2 119.1
C3 C2 H2 119.1
C2 C3 C4 116.08(17)
C2 C3 C17 121.53(16)
C4 C3 C17 122.37(16)
C5 C4 C3 120.55(16)
C5 C4 H4 119.7
C3 C4 H4 119.7
O1 C5 C4 120.90(16)
O1 C5 C6 112.70(15)
C4 C5 C6 126.40(16)
N1 C6 C7 123.81(17)
N1 C6 C5 114.33(16)
C7 C6 C5 121.87(16)
C8 C7 C6 118.43(18)
C8 C7 H7 120.8
C6 C7 H7 120.8
C9 C8 C7 118.67(18)
C9 C8 H8 120.7
C7 C8 H8 120.7
C8 C9 C10 119.11(17)
C8 C9 H9 120.4
C10 C9 H9 120.4
N1 C10 C9 123.63(18)
N1 C10 H10 118.2
C9 C10 H10 118.2
C12 C11 C16 119.46(17)
C12 C11 C1 120.89(16)
C16 C11 C1 119.62(16)
C13 C12 C11 120.45(17)
C13 C12 H12 119.8
C11 C12 H12 119.8
C12 C13 C14 119.91(17)
C12 C13 H13 120.0
C14 C13 H13 120.0
C15 C14 C13 119.95(17)
C15 C14 H14 120.0
C13 C14 H14 120.0
C16 C15 C14 120.43(17)
C16 C15 H15 119.8
C14 C15 H15 119.8
C15 C16 C11 119.80(17)
C15 C16 H16 120.1
C11 C16 H16 120.1
C22 C17 C18 117.94(17)
C22 C17 C3 120.47(16)
C18 C17 C3 121.54(16)
C19 C18 C17 121.34(17)
C19 C18 H18 119.3
C17 C18 H18 119.3
C20 C19 C18 117.84(17)
C20 C19 H19 121.1
C18 C19 H19 121.1
F1 C20 C19 118.39(16)
F1 C20 C21 118.01(17)
C19 C20 C21 123.60(18)
C20 C21 C22 118.10(18)
C20 C21 H21 120.9
C22 C21 H21 120.9
C21 C22 C17 121.14(17)
C21 C22 H22 119.4
C17 C22 H22 119.4
F42 B1 F3 120.2(7)
F51 B1 F3 115.8(4)
F42 B1 F2 117.4(5)
F51 B1 F2 113.5(2)
F3 B1 F2 110.30(17)
F51 B1 F41 107.4(3)
F3 B1 F41 103.4(2)
F2 B1 F41 105.2(2)
F42 B1 F52 109.4(7)
F3 B1 F52 93.8(6)
F2 B1 F52 101.1(5)
C10 N1 C6 116.33(16)
C5 O1 C1 120.97(14)

loop_
_geom_bond_atom_site_label_1
_geom_bond_atom_site_label_2
_geom_bond_distance
C1 O1 1.351(2)
C1 C2 1.361(3)
C1 C11 1.462(2)
C2 C3 1.398(2)
C2 H2 0.9500
C3 C4 1.413(3)
C3 C17 1.467(3)
C4 C5 1.355(3)
C4 H4 0.9500
C5 O1 1.348(2)
C5 C6 1.475(3)
C6 N1 1.348(2)
C6 C7 1.392(3)
C7 C8 1.381(3)
C7 H7 0.9500
C8 C9 1.381(3)
C8 H8 0.9500
C9 C10 1.385(3)
C9 H9 0.9500
C10 N1 1.341(2)
C10 H10 0.9500
C11 C12 1.393(3)
C11 C16 1.400(3)
C12 C13 1.381(3)
C12 H12 0.9500
C13 C14 1.389(3)
C13 H13 0.9500
C14 C15 1.388(3)
C14 H14 0.9500
C15 C16 1.381(3)
C15 H15 0.9500
C16 H16 0.9500
C17 C22 1.403(3)
C17 C18 1.405(3)
C18 C19 1.382(3)
C18 H18 0.9500
C19 C20 1.370(3)
C19 H19 0.9500
C20 F1 1.362(2)
C20 C21 1.372(3)
C21 C22 1.380(3)
C21 H21 0.9500
C22 H22 0.9500
B1 F42 1.258(7)
B1 F51 1.333(4)
B1 F3 1.387(3)
B1 F2 1.393(3)
B1 F41 1.449(4)
B1 F52 1.520(9)

loop_
_geom_torsion_atom_site_label_1
_geom_torsion_atom_site_label_2
_geom_torsion_atom_site_label_3
_geom_torsion_atom_site_label_4
_geom_torsion
O1 C1 C2 C3 -1.1(3)
C11 C1 C2 C3 179.87(17)
C1 C2 C3 C4 0.6(3)
C1 C2 C3 C17 178.70(16)
C2 C3 C4 C5 0.8(2)
C17 C3 C4 C5 -177.30(16)
C3 C4 C5 O1 -1.7(3)
C3 C4 C5 C6 177.24(16)
O1 C5 C6 N1 -175.57(14)
C4 C5 C6 N1 5.4(3)
O1 C5 C6 C7 4.0(2)
C4 C5 C6 C7 -175.03(17)
N1 C6 C7 C8 1.2(3)
C5 C6 C7 C8 -178.33(16)
C6 C7 C8 C9 -0.1(3)
C7 C8 C9 C10 -1.0(3)
C8 C9 C10 N1 1.2(3)
O1 C1 C11 C12 10.4(2)
C2 C1 C11 C12 -170.43(18)
O1 C1 C11 C16 -167.50(15)
C2 C1 C11 C16 11.6(3)
C16 C11 C12 C13 -0.4(3)
C1 C11 C12 C13 -178.35(17)
C11 C12 C13 C14 0.4(3)
C12 C13 C14 C15 -0.2(3)
C13 C14 C15 C16 0.1(3)
C14 C15 C16 C11 -0.1(3)
C12 C11 C16 C15 0.3(3)
C1 C11 C16 C15 178.23(17)
C2 C3 C17 C22 0.4(3)
C4 C3 C17 C22 178.35(17)
C2 C3 C17 C18 -177.09(16)
C4 C3 C17 C18 0.9(3)
C22 C17 C18 C19 -1.5(3)
C3 C17 C18 C19 176.01(16)
C17 C18 C19 C20 -0.2(3)
C18 C19 C20 F1 -178.03(15)
C18 C19 C20 C21 1.9(3)
F1 C20 C21 C22 178.33(16)
C19 C20 C21 C22 -1.6(3)
C20 C21 C22 C17 -0.4(3)
C18 C17 C22 C21 1.8(3)
C3 C17 C22 C21 -175.73(17)
C9 C10 N1 C6 -0.1(3)
C7 C6 N1 C10 -1.2(3)
C5 C6 N1 C10 178.44(15)
C4 C5 O1 C1 1.3(2)
C6 C5 O1 C1 -177.79(14)
C2 C1 O1 C5 0.1(2)
C11 C1 O1 C5 179.29(14)
